data_7150839
loop_
_publ_author_name
'Anegundi, Ramakrishna I.'
'Puranik, Vedavati G.'
'Hotha, Srinivas'

_publ_section_title
;
 Synthesis of 1,2,3-triazole and 1,2,3,4-tetrazole-fused glycosides and
 nucleosides by an intramolecular 1,3-dipolar cycloaddition reaction
;
_journal_issue 4
_journal_name_full 'Organic &amp;  Biomolecular Chemistry'
_journal_page_first 779
_journal_page_last 786
_journal_paper_doi 10.1039/b716996e
_journal_volume 6
_journal_year 2008
_chemical_formula_moiety 'C10 H14 N4 O4'
_chemical_formula_sum 'C10 H14 N4 O4'
_chemical_formula_weight 254.25
_chemical_melting_point 481
_chemical_name_common 'Tetracyclic compounds'
_chemical_name_systematic
;
?
;
_space_group_IT_number 19
_symmetry_cell_setting orthorhombic
_symmetry_space_group_name_Hall 'P 2ac 2ab'
_symmetry_space_group_name_H-M 'P 21 21 21'
_atom_sites_solution_hydrogens geom
_atom_sites_solution_primary direct
_atom_sites_solution_secondary difmap
_audit_creation_method SHELXL-97
_cell_angle_alpha 90.00
_cell_angle_beta 90.00
_cell_angle_gamma 90.00
_cell_formula_units_Z 4
_cell_length_a 5.6672(5)
_cell_length_b 9.8214(9)
_cell_length_c 21.2188(19)
_cell_measurement_reflns_used 1985
_cell_measurement_temperature 293(2)
_cell_measurement_theta_max 23.144
_cell_measurement_theta_min 2.285
_cell_volume 1181.03(18)
_computing_cell_refinement 'BRUKER SAINT'
_computing_data_collection 'BRUKER SMART'
_computing_data_reduction 'BRUKER SAINT'
_computing_molecular_graphics SHELXTL
_computing_publication_material SHELXTL
_computing_structure_refinement 'SHELXL-97 (Sheldrick, 1997)'
_computing_structure_solution 'SHELXS-97 (Sheldrick, 1990)'
_diffrn_ambient_temperature 293(2)
_diffrn_measured_fraction_theta_full 1.000
_diffrn_measured_fraction_theta_max 1.000
_diffrn_measurement_device ' Bruker Smart APEX'
_diffrn_measurement_device_type ' CCD Area Detector'
_diffrn_measurement_method 'Omega Scan'
_diffrn_radiation_monochromator graphite
_diffrn_radiation_source 'fine-focus sealed tube'
_diffrn_radiation_type MoK\a
_diffrn_radiation_wavelength 0.71073
_diffrn_reflns_av_R_equivalents 0.0508
_diffrn_reflns_av_sigmaI/netI 0.0495
_diffrn_reflns_limit_h_max 6
_diffrn_reflns_limit_h_min -6
_diffrn_reflns_limit_k_max 11
_diffrn_reflns_limit_k_min -11
_diffrn_reflns_limit_l_max 25
_diffrn_reflns_limit_l_min -15
_diffrn_reflns_number 5801
_diffrn_reflns_theta_full 25.00
_diffrn_reflns_theta_max 25.00
_diffrn_reflns_theta_min 1.92
_exptl_absorpt_coefficient_mu 0.112
_exptl_absorpt_correction_T_max 0.9926
_exptl_absorpt_correction_T_min 0.9418
_exptl_absorpt_correction_type multi-scan
_exptl_absorpt_process_details 'Bruker SADABS'
_exptl_crystal_colour colourless
_exptl_crystal_density_diffrn 1.430
_exptl_crystal_density_method 'not measured'
_exptl_crystal_description needles
_exptl_crystal_F_000 536
_exptl_crystal_size_max 0.54
_exptl_crystal_size_mid 0.08
_exptl_crystal_size_min 0.07
_refine_diff_density_max 0.144
_refine_diff_density_min -0.148
_refine_diff_density_rms 0.034
_refine_ls_abs_structure_details 'Flack H D (1983), Acta Cryst. A39, 876-881'
_refine_ls_abs_structure_Flack -2.1(16)
_refine_ls_extinction_method none
_refine_ls_goodness_of_fit_ref 1.079
_refine_ls_hydrogen_treatment riding
_refine_ls_matrix_type full
_refine_ls_number_parameters 165
_refine_ls_number_reflns 2080
_refine_ls_number_restraints 0
_refine_ls_restrained_S_all 1.079
_refine_ls_R_factor_all 0.0478
_refine_ls_R_factor_gt 0.0406
_refine_ls_shift/su_max 0.000
_refine_ls_shift/su_mean 0.000
_refine_ls_structure_factor_coef Fsqd
_refine_ls_weighting_details 'calc w=1/[\s^2^(Fo^2^)+(0.0344P)^2^+0.1278P] where P=(Fo^2^+2Fc^2^)/3'
_refine_ls_weighting_scheme calc
_refine_ls_wR_factor_gt 0.0900
_refine_ls_wR_factor_ref 0.0935
_reflns_number_gt 1808
_reflns_number_total 2080
_reflns_threshold_expression >2sigma(I)
_cod_data_source_file b716996e.txt
_cod_data_source_block compound7-ria558n
_cod_depositor_comments
;
The following automatic conversions were performed:
'_symmetry_cell_setting' value 'Orthorhombic' changed to 'orthorhombic'
according to '/home/saulius/struct/CIF-dictionaries/cif_core.dic'
dictionary named 'cif_core.dic' version 2.4.1 from 2010-06-29.

Automatic conversion script
Id: cif_fix_enum 1527 2010-12-29 10:47:43Z saulius 
;
_cod_original_sg_symbol_H-M P212121
_cod_database_code 7150839

loop_
_symmetry_equiv_pos_as_xyz
'x, y, z'
'-x+1/2, -y, z+1/2'
'-x, y+1/2, -z+1/2'
'x+1/2, -y+1/2, -z'

loop_
_atom_site_label
_atom_site_type_symbol
_atom_site_fract_x
_atom_site_fract_y
_atom_site_fract_z
_atom_site_U_iso_or_equiv
_atom_site_adp_type
_atom_site_occupancy
_atom_site_symmetry_multiplicity
_atom_site_calc_flag
_atom_site_refinement_flags
_atom_site_disorder_assembly
_atom_site_disorder_group
O1 O 1.0616(3) 0.84574(14) 0.84345(7) 0.0453(4) Uani 1 1 d . . .
O2 O 0.9534(3) 0.63539(16) 0.80267(8) 0.0535(5) Uani 1 1 d . . .
O3 O 0.6471(3) 0.63230(14) 0.87143(7) 0.0438(4) Uani 1 1 d . . .
O4 O 0.9178(3) 0.86543(14) 0.97743(7) 0.0479(4) Uani 1 1 d . . .
N1 N 1.2876(4) 1.1388(2) 0.98418(10) 0.0587(6) Uani 1 1 d . . .
N2 N 1.3868(4) 1.1976(2) 0.93202(13) 0.0677(7) Uani 1 1 d . . .
N3 N 1.2570(4) 1.1799(2) 0.88263(11) 0.0579(6) Uani 1 1 d . . .
N4 N 1.0654(4) 1.10958(16) 0.90241(9) 0.0406(5) Uani 1 1 d . . .
C1 C 1.0363(4) 0.7055(2) 0.85659(11) 0.0441(6) Uani 1 1 d . . .
H1A H 1.1841 0.6662 0.8722 0.053 Uiso 1 1 calc R . .
C2 C 0.8376(4) 0.6919(2) 0.90550(10) 0.0401(6) Uani 1 1 d . . .
H2 H 0.8847 0.6372 0.9420 0.048 Uiso 1 1 calc R . .
C3 C 0.7755(4) 0.8375(2) 0.92330(10) 0.0398(5) Uani 1 1 d . . .
H3 H 0.6069 0.8476 0.9325 0.048 Uiso 1 1 calc R . .
C4 C 0.8450(4) 0.9105(2) 0.86200(11) 0.0386(5) Uani 1 1 d . . .
H4 H 0.7259 0.8875 0.8302 0.046 Uiso 1 1 calc R . .
C5 C 0.8805(4) 1.0638(2) 0.85986(11) 0.0444(6) Uani 1 1 d . . .
H5A H 0.9205 1.0906 0.8172 0.053 Uiso 1 1 calc R . .
H5B H 0.7336 1.1085 0.8710 0.053 Uiso 1 1 calc R . .
C6 C 1.0875(4) 1.0861(2) 0.96422(11) 0.0436(6) Uani 1 1 d . . .
C7 C 0.9122(5) 1.0034(2) 0.99973(10) 0.0462(6) Uani 1 1 d . . .
H7A H 0.9490 1.0057 1.0444 0.055 Uiso 1 1 calc R . .
H7B H 0.7555 1.0411 0.9939 0.055 Uiso 1 1 calc R . .
C8 C 0.7452(5) 0.5601(2) 0.81880(10) 0.0438(6) Uani 1 1 d . . .
C9 C 0.5744(5) 0.5665(3) 0.76554(12) 0.0684(8) Uani 1 1 d . . .
H9A H 0.4295 0.5232 0.7777 0.103 Uiso 1 1 calc R . .
H9B H 0.6395 0.5206 0.7296 0.103 Uiso 1 1 calc R . .
H9C H 0.5442 0.6600 0.7550 0.103 Uiso 1 1 calc R . .
C10 C 0.8114(7) 0.4154(2) 0.83750(14) 0.0775(10) Uani 1 1 d . . .
H10A H 0.9125 0.4178 0.8738 0.116 Uiso 1 1 calc R . .
H10B H 0.8924 0.3721 0.8032 0.116 Uiso 1 1 calc R . .
H10C H 0.6709 0.3651 0.8473 0.116 Uiso 1 1 calc R . .

loop_
_atom_site_aniso_label
_atom_site_aniso_U_11
_atom_site_aniso_U_22
_atom_site_aniso_U_33
_atom_site_aniso_U_23
_atom_site_aniso_U_13
_atom_site_aniso_U_12
O1 0.0443(10) 0.0336(8) 0.0581(10) -0.0009(7) 0.0089(8) 0.0004(7)
O2 0.0515(11) 0.0520(9) 0.0569(10) -0.0159(8) 0.0121(8) -0.0083(9)
O3 0.0462(9) 0.0401(8) 0.0451(8) -0.0071(7) 0.0043(7) -0.0069(7)
O4 0.0654(11) 0.0364(8) 0.0419(8) -0.0004(6) -0.0116(8) 0.0023(8)
N1 0.0458(14) 0.0624(13) 0.0677(14) -0.0182(12) -0.0017(11) 0.0003(11)
N2 0.0539(15) 0.0694(15) 0.0797(16) -0.0237(12) 0.0064(14) -0.0135(12)
N3 0.0544(14) 0.0475(12) 0.0718(15) -0.0132(10) 0.0106(12) -0.0095(10)
N4 0.0402(11) 0.0287(9) 0.0529(12) -0.0039(8) 0.0026(9) -0.0007(8)
C1 0.0437(14) 0.0323(11) 0.0562(15) -0.0028(10) -0.0035(12) 0.0058(10)
C2 0.0455(14) 0.0305(11) 0.0443(13) 0.0039(9) -0.0038(11) -0.0001(10)
C3 0.0436(14) 0.0358(11) 0.0401(12) -0.0007(9) -0.0020(10) 0.0006(11)
C4 0.0399(12) 0.0330(10) 0.0429(12) -0.0001(9) -0.0057(10) 0.0023(10)
C5 0.0496(15) 0.0342(11) 0.0495(13) 0.0043(10) -0.0041(12) 0.0035(10)
C6 0.0424(14) 0.0359(11) 0.0524(14) -0.0120(10) -0.0016(12) 0.0051(11)
C7 0.0558(16) 0.0423(12) 0.0407(12) -0.0073(10) -0.0024(12) 0.0009(11)
C8 0.0482(14) 0.0379(12) 0.0454(14) -0.0050(10) 0.0058(11) -0.0077(11)
C9 0.0645(19) 0.090(2) 0.0511(15) -0.0133(14) -0.0013(14) -0.0063(18)
C10 0.115(3) 0.0374(13) 0.080(2) -0.0040(13) 0.0187(19) 0.0070(16)

loop_
_atom_type_symbol
_atom_type_description
_atom_type_scat_dispersion_real
_atom_type_scat_dispersion_imag
_atom_type_scat_source
C C 0.0033 0.0016 'International Tables Vol C Tables 4.2.6.8 and 6.1.1.4'
H H 0.0000 0.0000 'International Tables Vol C Tables 4.2.6.8 and 6.1.1.4'
N N 0.0061 0.0033 'International Tables Vol C Tables 4.2.6.8 and 6.1.1.4'
O O 0.0106 0.0060 'International Tables Vol C Tables 4.2.6.8 and 6.1.1.4'

loop_
_geom_angle_atom_site_label_1
_geom_angle_atom_site_label_2
_geom_angle_atom_site_label_3
_geom_angle
_geom_angle_site_symmetry_1
_geom_angle_site_symmetry_3
_geom_angle_publ_flag
C1 O1 C4 106.88(17) . . ?
C1 O2 C8 109.34(17) . . ?
C2 O3 C8 107.72(18) . . ?
C3 O4 C7 115.68(16) . . ?
C6 N1 N2 105.0(2) . . ?
N3 N2 N1 111.4(2) . . ?
N2 N3 N4 105.9(2) . . ?
C6 N4 N3 108.5(2) . . ?
C6 N4 C5 128.5(2) . . ?
N3 N4 C5 122.90(19) . . ?
O1 C1 O2 110.40(19) . . ?
O1 C1 C2 107.02(17) . . ?
O2 C1 C2 105.07(18) . . ?
O1 C1 H1A 111.4 . . ?
O2 C1 H1A 111.4 . . ?
C2 C1 H1A 111.4 . . ?
O3 C2 C3 109.68(19) . . ?
O3 C2 C1 104.38(17) . . ?
C3 C2 C1 104.79(17) . . ?
O3 C2 H2 112.5 . . ?
C3 C2 H2 112.5 . . ?
C1 C2 H2 112.5 . . ?
O4 C3 C2 104.44(18) . . ?
O4 C3 C4 116.48(18) . . ?
C2 C3 C4 99.74(17) . . ?
O4 C3 H3 111.8 . . ?
C2 C3 H3 111.8 . . ?
C4 C3 H3 111.8 . . ?
O1 C4 C5 108.48(18) . . ?
O1 C4 C3 104.15(17) . . ?
C5 C4 C3 121.42(19) . . ?
O1 C4 H4 107.4 . . ?
C5 C4 H4 107.4 . . ?
C3 C4 H4 107.4 . . ?
N4 C5 C4 112.51(18) . . ?
N4 C5 H5A 109.1 . . ?
C4 C5 H5A 109.1 . . ?
N4 C5 H5B 109.1 . . ?
C4 C5 H5B 109.1 . . ?
H5A C5 H5B 107.8 . . ?
N1 C6 N4 109.2(2) . . ?
N1 C6 C7 128.8(2) . . ?
N4 C6 C7 121.9(2) . . ?
O4 C7 C6 109.48(18) . . ?
O4 C7 H7A 109.8 . . ?
C6 C7 H7A 109.8 . . ?
O4 C7 H7B 109.8 . . ?
C6 C7 H7B 109.8 . . ?
H7A C7 H7B 108.2 . . ?
O2 C8 O3 104.43(16) . . ?
O2 C8 C9 109.37(19) . . ?
O3 C8 C9 108.5(2) . . ?
O2 C8 C10 109.9(2) . . ?
O3 C8 C10 110.73(19) . . ?
C9 C8 C10 113.4(2) . . ?
C8 C9 H9A 109.5 . . ?
C8 C9 H9B 109.5 . . ?
H9A C9 H9B 109.5 . . ?
C8 C9 H9C 109.5 . . ?
H9A C9 H9C 109.5 . . ?
H9B C9 H9C 109.5 . . ?
C8 C10 H10A 109.5 . . ?
C8 C10 H10B 109.5 . . ?
H10A C10 H10B 109.5 . . ?
C8 C10 H10C 109.5 . . ?
H10A C10 H10C 109.5 . . ?
H10B C10 H10C 109.5 . . ?

loop_
_geom_bond_atom_site_label_1
_geom_bond_atom_site_label_2
_geom_bond_distance
_geom_bond_site_symmetry_2
_geom_bond_publ_flag
O1 C1 1.413(2) . ?
O1 C4 1.438(3) . ?
O2 C1 1.416(3) . ?
O2 C8 1.434(3) . ?
O3 C2 1.425(3) . ?
O3 C8 1.435(3) . ?
O4 C3 1.430(3) . ?
O4 C7 1.436(2) . ?
N1 C6 1.316(3) . ?
N1 N2 1.369(3) . ?
N2 N3 1.292(3) . ?
N3 N4 1.354(3) . ?
N4 C6 1.337(3) . ?
N4 C5 1.454(3) . ?
C1 C2 1.537(3) . ?
C1 H1A 0.9800 . ?
C2 C3 1.521(3) . ?
C2 H2 0.9800 . ?
C3 C4 1.536(3) . ?
C3 H3 0.9800 . ?
C4 C5 1.520(3) . ?
C4 H4 0.9800 . ?
C5 H5A 0.9700 . ?
C5 H5B 0.9700 . ?
C6 C7 1.488(3) . ?
C7 H7A 0.9700 . ?
C7 H7B 0.9700 . ?
C8 C9 1.489(3) . ?
C8 C10 1.522(3) . ?
C9 H9A 0.9600 . ?
C9 H9B 0.9600 . ?
C9 H9C 0.9600 . ?
C10 H10A 0.9600 . ?
C10 H10B 0.9600 . ?
C10 H10C 0.9600 . ?

loop_
_geom_torsion_atom_site_label_1
_geom_torsion_atom_site_label_2
_geom_torsion_atom_site_label_3
_geom_torsion_atom_site_label_4
_geom_torsion
_geom_torsion_site_symmetry_1
_geom_torsion_site_symmetry_2
_geom_torsion_site_symmetry_3
_geom_torsion_site_symmetry_4
_geom_torsion_publ_flag
C6 N1 N2 N3 -1.1(3) . . . . ?
N1 N2 N3 N4 0.9(3) . . . . ?
N2 N3 N4 C6 -0.4(2) . . . . ?
N2 N3 N4 C5 -177.12(19) . . . . ?
C4 O1 C1 O2 93.3(2) . . . . ?
C4 O1 C1 C2 -20.5(2) . . . . ?
C8 O2 C1 O1 -125.9(2) . . . . ?
C8 O2 C1 C2 -10.8(2) . . . . ?
C8 O3 C2 C3 136.03(18) . . . . ?
C8 O3 C2 C1 24.2(2) . . . . ?
O1 C1 C2 O3 109.19(19) . . . . ?
O2 C1 C2 O3 -8.2(2) . . . . ?
O1 C1 C2 C3 -6.1(2) . . . . ?
O2 C1 C2 C3 -123.49(19) . . . . ?
C7 O4 C3 C2 173.25(19) . . . . ?
C7 O4 C3 C4 64.4(3) . . . . ?
O3 C2 C3 O4 155.48(17) . . . . ?
C1 C2 C3 O4 -92.98(19) . . . . ?
O3 C2 C3 C4 -83.8(2) . . . . ?
C1 C2 C3 C4 27.8(2) . . . . ?
C1 O1 C4 C5 169.83(18) . . . . ?
C1 O1 C4 C3 39.2(2) . . . . ?
O4 C3 C4 O1 70.8(2) . . . . ?
C2 C3 C4 O1 -40.8(2) . . . . ?
O4 C3 C4 C5 -51.7(3) . . . . ?
C2 C3 C4 C5 -163.3(2) . . . . ?
C6 N4 C5 C4 -53.9(3) . . . . ?
N3 N4 C5 C4 122.2(2) . . . . ?
O1 C4 C5 N4 -60.6(2) . . . . ?
C3 C4 C5 N4 59.8(3) . . . . ?
N2 N1 C6 N4 0.8(2) . . . . ?
N2 N1 C6 C7 176.4(2) . . . . ?
N3 N4 C6 N1 -0.3(2) . . . . ?
C5 N4 C6 N1 176.2(2) . . . . ?
N3 N4 C6 C7 -176.27(19) . . . . ?
C5 N4 C6 C7 0.2(3) . . . . ?
C3 O4 C7 C6 -85.3(2) . . . . ?
N1 C6 C7 O4 -109.8(2) . . . . ?
N4 C6 C7 O4 65.3(3) . . . . ?
C1 O2 C8 O3 25.7(2) . . . . ?
C1 O2 C8 C9 141.7(2) . . . . ?
C1 O2 C8 C10 -93.2(2) . . . . ?
C2 O3 C8 O2 -31.1(2) . . . . ?
C2 O3 C8 C9 -147.7(2) . . . . ?
C2 O3 C8 C10 87.2(2) . . . . ?

loop_
_cod_related_entry_id
_cod_related_entry_database
_cod_related_entry_code
1 ChemSpider 21195400
